data_7019276
loop_
_publ_author_name
'Evangelio, Emi'
'Rath, Nigam P.'
'Mirica, Liviu M.'

_publ_section_title
;
 Cycloaddition reactivity studies of first-row transition metal-azide
 complexes and alkynes: an inorganic click reaction for metalloenzyme
 inhibitor synthesis.
;
_journal_issue 26
_journal_name_full 'Dalton transactions (Cambridge, England : 2003)'
_journal_page_first 8010
_journal_page_last 8021
_journal_paper_doi 10.1039/c2dt30145h
_journal_volume 41
_journal_year 2012
_chemical_formula_moiety '2(C20 H38 N7 Ni O4), Cl2 O8'
_chemical_formula_sum 'C40 H76 Cl2 N14 Ni2 O16'
_chemical_formula_weight 1197.47
_chemical_name_systematic
;
?
;
_space_group_IT_number 15
_symmetry_cell_setting monoclinic
_symmetry_space_group_name_Hall '-C 2yc'
_symmetry_space_group_name_H-M 'C 1 2/c 1'
_atom_sites_solution_hydrogens geom
_atom_sites_solution_primary direct
_atom_sites_solution_secondary difmap
_audit_creation_method SHELXL-97
_cell_angle_alpha 90.00
_cell_angle_beta 104.624(3)
_cell_angle_gamma 90.00
_cell_formula_units_Z 2
_cell_length_a 12.2771(7)
_cell_length_b 15.7842(9)
_cell_length_c 14.1558(8)
_cell_measurement_reflns_used 9894
_cell_measurement_temperature 100(2)
_cell_measurement_theta_max 32.40
_cell_measurement_theta_min 2.35
_cell_volume 2654.3(3)
_computing_cell_refinement 'Bruker SAINT'
_computing_data_collection 'Bruker APEX2'
_computing_data_reduction 'Bruker SAINT'
_computing_molecular_graphics 'Bruker SHELXTL'
_computing_publication_material 'Bruker SHELXTL'
_computing_structure_refinement 'SHELXL-97 (Sheldrick, 2008)'
_computing_structure_solution 'SHELXS-97 (Sheldrick, 2008)'
_diffrn_ambient_temperature 100(2)
_diffrn_measured_fraction_theta_full 1.000
_diffrn_measured_fraction_theta_max 0.999
_diffrn_measurement_device_type 'Bruker APEX-II CCD'
_diffrn_measurement_method '\f and \w scans'
_diffrn_radiation_monochromator graphite
_diffrn_radiation_source 'fine-focus sealed tube'
_diffrn_radiation_type MoK\a
_diffrn_radiation_wavelength 0.71073
_diffrn_reflns_av_R_equivalents 0.0427
_diffrn_reflns_av_sigmaI/netI 0.0238
_diffrn_reflns_limit_h_max 18
_diffrn_reflns_limit_h_min -18
_diffrn_reflns_limit_k_max 24
_diffrn_reflns_limit_k_min -24
_diffrn_reflns_limit_l_max 21
_diffrn_reflns_limit_l_min -21
_diffrn_reflns_number 59394
_diffrn_reflns_theta_full 25.00
_diffrn_reflns_theta_max 33.40
_diffrn_reflns_theta_min 2.15
_exptl_absorpt_coefficient_mu 0.889
_exptl_absorpt_correction_T_max 0.9469
_exptl_absorpt_correction_T_min 0.7339
_exptl_absorpt_correction_type multi-scan
_exptl_absorpt_process_details 'sadabs v2008/1'
_exptl_crystal_colour green
_exptl_crystal_density_diffrn 1.498
_exptl_crystal_density_meas ?
_exptl_crystal_density_method 'not measured'
_exptl_crystal_description plate
_exptl_crystal_F_000 1264
_exptl_crystal_size_max 0.37
_exptl_crystal_size_mid 0.14
_exptl_crystal_size_min 0.06
_refine_diff_density_max 0.811
_refine_diff_density_min -0.500
_refine_diff_density_rms 0.067
_refine_ls_extinction_method none
_refine_ls_goodness_of_fit_ref 1.014
_refine_ls_hydrogen_treatment constr
_refine_ls_matrix_type full
_refine_ls_number_parameters 242
_refine_ls_number_reflns 5164
_refine_ls_number_restraints 50
_refine_ls_restrained_S_all 1.031
_refine_ls_R_factor_all 0.0439
_refine_ls_R_factor_gt 0.0331
_refine_ls_shift/su_max 0.001
_refine_ls_shift/su_mean 0.000
_refine_ls_structure_factor_coef Fsqd
_refine_ls_weighting_details 'calc w=1/[\s^2^(Fo^2^)+(0.0475P)^2^+1.8543P] where P=(Fo^2^+2Fc^2^)/3'
_refine_ls_weighting_scheme calc
_refine_ls_wR_factor_gt 0.0815
_refine_ls_wR_factor_ref 0.0874
_reflns_number_gt 4381
_reflns_number_total 5164
_reflns_threshold_expression >2sigma(I)
_cod_data_source_file c2dt30145h.txt
_cod_data_source_block l2011
_cod_depositor_comments
;
The following automatic conversions were performed:

'_symmetry_cell_setting' value 'Monoclinic' changed to 'monoclinic'
according to /home/saulius/struct/CIF-dictionaries/cif_core.dic
dictionary named 'cif_core.dic' version 2.4.1 from 2010-06-29.

Automatic conversion script
Id: cif_fix_values 1891 2012-01-12 08:04:46Z andrius 

The following automatic conversions were performed:

'_exptl_crystal_density_meas' value 'no' was changed to '?' - the
value is perceived as not measured.

Automatic conversion script
Id: cif_fix_values 3008 2015-01-20 13:52:24Z robertas 
;
_cod_original_sg_symbol_H-M C2/c
_cod_database_code 7019276

loop_
_symmetry_equiv_pos_as_xyz
'x, y, z'
'-x, y, -z+1/2'
'x+1/2, y+1/2, z'
'-x+1/2, y+1/2, -z+1/2'
'-x, -y, -z'
'x, -y, z-1/2'
'-x+1/2, -y+1/2, -z'
'x+1/2, -y+1/2, z-1/2'

loop_
_atom_site_label
_atom_site_type_symbol
_atom_site_fract_x
_atom_site_fract_y
_atom_site_fract_z
_atom_site_U_iso_or_equiv
_atom_site_adp_type
_atom_site_occupancy
_atom_site_symmetry_multiplicity
_atom_site_calc_flag
_atom_site_refinement_flags
_atom_site_disorder_assembly
_atom_site_disorder_group
O1 O 1.12783(9) 0.47638(7) 0.95160(7) 0.0276(2) Uani 1 1 d . . .
O2 O 1.00477(8) 0.55993(6) 0.85039(6) 0.02079(17) Uani 1 1 d . . .
N4 N 1.03919(9) 0.34001(6) 0.82949(7) 0.01777(18) Uani 1 1 d . . .
C8 C 1.02475(9) 0.42103(7) 0.80027(8) 0.01573(19) Uani 1 1 d . . .
C9 C 1.05887(10) 0.48752(7) 0.87544(8) 0.01708(19) Uani 1 1 d . . .
C10 C 1.03859(12) 0.62842(8) 0.91891(10) 0.0251(2) Uani 1 1 d . . .
H10A H 1.0107 0.6178 0.9769 0.038 Uiso 1 1 calc R . .
H10B H 1.0071 0.6818 0.8884 0.038 Uiso 1 1 calc R . .
H10C H 1.1209 0.6322 0.9380 0.038 Uiso 1 1 calc R . .
Ni1 Ni 1.0000 0.16735(3) 0.7500 0.01205(8) Uani 0.9180(18) 2 d SPD . 1
N1 N 0.85112(10) 0.12788(8) 0.64800(8) 0.0182(2) Uani 0.9180(18) 1 d PD . 1
N2 N 1.07662(10) 0.15744(8) 0.62964(8) 0.0180(2) Uani 0.9180(18) 1 d PD . 1
N3 N 1.0000 0.29413(10) 0.7500 0.0166(3) Uani 0.9180(18) 2 d SPD . 1
C1 C 0.88601(12) 0.10168(9) 0.55902(9) 0.0222(3) Uani 0.9180(18) 1 d PD . 1
H1A H 0.8206 0.1048 0.5015 0.027 Uiso 0.9180(18) 1 calc PR . 1
H1B H 0.9128 0.0423 0.5662 0.027 Uiso 0.9180(18) 1 calc PR . 1
C2 C 0.97847(12) 0.15833(9) 0.54333(9) 0.0214(3) Uani 0.9180(18) 1 d PD . 1
H2A H 1.0024 0.1390 0.4851 0.026 Uiso 0.9180(18) 1 calc PR . 1
H2B H 0.9497 0.2170 0.5311 0.026 Uiso 0.9180(18) 1 calc PR . 1
C3 C 0.79838(15) 0.05269(11) 0.68260(11) 0.0260(3) Uani 0.9180(18) 1 d PD . 1
H3A H 0.8522 0.0049 0.6915 0.031 Uiso 0.9180(18) 1 calc PR . 1
H3B H 0.7310 0.0363 0.6310 0.031 Uiso 0.9180(18) 1 calc PR . 1
C4 C 0.76351(18) 0.06548(13) 0.77730(12) 0.0277(4) Uani 0.9180(18) 1 d PD . 1
H4A H 0.7178 0.0163 0.7875 0.033 Uiso 0.9180(18) 1 calc PR . 1
H4B H 0.7152 0.1165 0.7708 0.033 Uiso 0.9180(18) 1 calc PR . 1
C5 C 0.86171(15) 0.07578(11) 0.86688(11) 0.0250(3) Uani 0.9180(18) 1 d PD . 1
H5A H 0.8330 0.0713 0.9261 0.030 Uiso 0.9180(18) 1 calc PR . 1
H5B H 0.9153 0.0286 0.8685 0.030 Uiso 0.9180(18) 1 calc PR . 1
C6 C 0.76653(11) 0.19630(10) 0.61992(10) 0.0233(3) Uani 0.9180(18) 1 d PD . 1
H6A H 0.7029 0.1759 0.5682 0.035 Uiso 0.9180(18) 1 calc PR . 1
H6B H 0.8009 0.2452 0.5961 0.035 Uiso 0.9180(18) 1 calc PR . 1
H6C H 0.7398 0.2130 0.6769 0.035 Uiso 0.9180(18) 1 calc PR . 1
C7 C 1.15232(12) 0.22677(10) 0.61534(11) 0.0241(3) Uani 0.9180(18) 1 d PD . 1
H7A H 1.1741 0.2177 0.5541 0.036 Uiso 0.9180(18) 1 calc PR . 1
H7B H 1.2198 0.2273 0.6699 0.036 Uiso 0.9180(18) 1 calc PR . 1
H7C H 1.1131 0.2811 0.6125 0.036 Uiso 0.9180(18) 1 calc PR . 1
Ni1' Ni 1.0000 0.1526(4) 0.7500 0.01205(8) Uani 0.0820(18) 2 d SPD . 2
N1' N 0.8349(10) 0.1541(8) 0.6486(9) 0.0182(2) Uani 0.0820(18) 1 d PD . 2
N2' N 1.0646(10) 0.1261(9) 0.6296(9) 0.0180(2) Uani 0.0820(18) 1 d PD . 2
N3' N 1.0000 0.2809(11) 0.7500 0.0166(3) Uani 0.0820(18) 2 d SPD . 2
C1' C 0.8616(11) 0.1545(9) 0.5525(9) 0.0222(3) Uani 0.0820(18) 1 d PD . 2
H1'1 H 0.8779 0.2132 0.5356 0.027 Uiso 0.0820(18) 1 calc PR . 2
H1'2 H 0.7956 0.1340 0.5020 0.027 Uiso 0.0820(18) 1 calc PR . 2
C2' C 0.9597(11) 0.1000(9) 0.5536(9) 0.0214(3) Uani 0.0820(18) 1 d PD . 2
H2'1 H 0.9755 0.1018 0.4884 0.026 Uiso 0.0820(18) 1 calc PR . 2
H2'2 H 0.9409 0.0408 0.5662 0.026 Uiso 0.0820(18) 1 calc PR . 2
C3' C 0.7854(19) 0.0711(12) 0.6644(13) 0.0260(3) Uani 0.0820(18) 1 d PD . 2
H3'1 H 0.7111 0.0668 0.6168 0.031 Uiso 0.0820(18) 1 calc PR . 2
H3'2 H 0.8337 0.0264 0.6472 0.031 Uiso 0.0820(18) 1 calc PR . 2
C4' C 0.769(2) 0.0501(19) 0.7612(14) 0.0277(4) Uani 0.0820(18) 1 d PD . 2
H4'1 H 0.7363 -0.0075 0.7566 0.033 Uiso 0.0820(18) 1 calc PR . 2
H4'2 H 0.7113 0.0894 0.7734 0.033 Uiso 0.0820(18) 1 calc PR . 2
C5' C 0.8658(18) 0.0517(14) 0.8503(13) 0.0250(3) Uani 0.0820(18) 1 d PD . 2
H5'1 H 0.8351 0.0414 0.9076 0.030 Uiso 0.0820(18) 1 calc PR . 2
H5'2 H 0.9153 0.0031 0.8459 0.030 Uiso 0.0820(18) 1 calc PR . 2
C6' C 0.7578(12) 0.2259(10) 0.6512(13) 0.0233(3) Uani 0.0820(18) 1 d PD . 2
H6'1 H 0.7966 0.2794 0.6465 0.035 Uiso 0.0820(18) 1 calc PR . 2
H6'2 H 0.7349 0.2245 0.7127 0.035 Uiso 0.0820(18) 1 calc PR . 2
H6'3 H 0.6911 0.2212 0.5962 0.035 Uiso 0.0820(18) 1 calc PR . 2
C7' C 1.1142(14) 0.1973(11) 0.5897(12) 0.0241(3) Uani 0.0820(18) 1 d PD . 2
H7'1 H 1.1857 0.2129 0.6351 0.036 Uiso 0.0820(18) 1 calc PR . 2
H7'2 H 1.0626 0.2457 0.5805 0.036 Uiso 0.0820(18) 1 calc PR . 2
H7'3 H 1.1276 0.1811 0.5268 0.036 Uiso 0.0820(18) 1 calc PR . 2
Cl1 Cl 0.5184(12) 0.3415(10) 0.7578(8) 0.0303(2) Uani 0.098(3) 1 d PD A -1
O3 O 0.6113(12) 0.3056(13) 0.8269(14) 0.0736(16) Uani 0.098(3) 1 d PD A -1
O4 O 0.5678(19) 0.3770(12) 0.6862(11) 0.0755(18) Uani 0.098(3) 1 d PD A -1
O3A O 0.4252(17) 0.2861(15) 0.7264(18) 0.0560(12) Uani 0.098(3) 1 d PD A -1
O4A O 0.488(4) 0.410(2) 0.811(3) 0.0523(9) Uani 0.098(3) 1 d PD A -1
Cl1' Cl 0.4780(3) 0.3420(2) 0.7379(2) 0.0303(2) Uani 0.402(3) 1 d PD A -2
O3' O 0.5855(3) 0.3176(4) 0.7263(5) 0.0736(16) Uani 0.402(3) 1 d PD A -2
O4' O 0.4150(5) 0.3739(3) 0.6466(2) 0.0755(18) Uani 0.402(3) 1 d PD A -2
O3'A O 0.4229(4) 0.2683(3) 0.7584(5) 0.0560(12) Uani 0.402(3) 1 d PD A -2
O4'A O 0.4869(10) 0.4040(6) 0.8125(7) 0.0523(9) Uani 0.402(3) 1 d PD A -2

loop_
_atom_site_aniso_label
_atom_site_aniso_U_11
_atom_site_aniso_U_22
_atom_site_aniso_U_33
_atom_site_aniso_U_23
_atom_site_aniso_U_13
_atom_site_aniso_U_12
O1 0.0307(5) 0.0268(5) 0.0191(4) -0.0023(3) -0.0053(4) 0.0029(4)
O2 0.0265(4) 0.0163(4) 0.0174(4) -0.0032(3) 0.0017(3) 0.0018(3)
N4 0.0218(4) 0.0152(4) 0.0155(4) -0.0002(3) 0.0032(3) -0.0004(3)
C8 0.0172(5) 0.0152(4) 0.0137(4) -0.0003(3) 0.0021(4) 0.0002(4)
C9 0.0190(5) 0.0172(5) 0.0146(4) -0.0001(4) 0.0036(4) -0.0013(4)
C10 0.0317(6) 0.0191(5) 0.0253(6) -0.0083(4) 0.0086(5) -0.0029(5)
Ni1 0.01486(9) 0.01021(19) 0.00995(8) 0.000 0.00106(6) 0.000
N1 0.0181(5) 0.0206(6) 0.0141(4) 0.0012(4) 0.0006(4) -0.0029(4)
N2 0.0192(5) 0.0209(6) 0.0134(4) -0.0002(4) 0.0029(3) 0.0033(4)
N3 0.0224(6) 0.0123(7) 0.0148(5) 0.000 0.0042(5) 0.000
C1 0.0263(6) 0.0247(6) 0.0129(5) -0.0038(4) 0.0001(4) -0.0031(5)
C2 0.0242(6) 0.0279(6) 0.0108(5) 0.0010(4) 0.0021(4) 0.0012(5)
C3 0.0290(7) 0.0272(8) 0.0181(7) 0.0023(5) -0.0008(5) -0.0131(6)
C4 0.0271(7) 0.0346(10) 0.0208(7) -0.0004(6) 0.0050(6) -0.0152(7)
C5 0.0284(6) 0.0281(8) 0.0178(6) 0.0041(5) 0.0043(5) -0.0092(7)
C6 0.0185(6) 0.0290(7) 0.0197(6) 0.0032(5) -0.0001(5) 0.0001(5)
C7 0.0216(6) 0.0311(7) 0.0213(6) 0.0021(5) 0.0085(5) -0.0012(5)
Ni1' 0.01486(9) 0.01021(19) 0.00995(8) 0.000 0.00106(6) 0.000
N1' 0.0181(5) 0.0206(6) 0.0141(4) 0.0012(4) 0.0006(4) -0.0029(4)
N2' 0.0192(5) 0.0209(6) 0.0134(4) -0.0002(4) 0.0029(3) 0.0033(4)
N3' 0.0224(6) 0.0123(7) 0.0148(5) 0.000 0.0042(5) 0.000
C1' 0.0263(6) 0.0247(6) 0.0129(5) -0.0038(4) 0.0001(4) -0.0031(5)
C2' 0.0242(6) 0.0279(6) 0.0108(5) 0.0010(4) 0.0021(4) 0.0012(5)
C3' 0.0290(7) 0.0272(8) 0.0181(7) 0.0023(5) -0.0008(5) -0.0131(6)
C4' 0.0271(7) 0.0346(10) 0.0208(7) -0.0004(6) 0.0050(6) -0.0152(7)
C5' 0.0284(6) 0.0281(8) 0.0178(6) 0.0041(5) 0.0043(5) -0.0092(7)
C6' 0.0185(6) 0.0290(7) 0.0197(6) 0.0032(5) -0.0001(5) 0.0001(5)
C7' 0.0216(6) 0.0311(7) 0.0213(6) 0.0021(5) 0.0085(5) -0.0012(5)
Cl1 0.0407(8) 0.0185(2) 0.0346(7) -0.0008(5) 0.0149(5) 0.0003(4)
O3 0.0355(19) 0.095(4) 0.095(4) -0.027(4) 0.024(2) -0.004(2)
O4 0.138(5) 0.068(3) 0.0302(16) 0.0146(18) 0.038(2) 0.047(3)
O3A 0.058(2) 0.033(2) 0.074(3) 0.0099(19) 0.011(2) -0.0228(18)
O4A 0.089(2) 0.0320(19) 0.0416(15) -0.0151(14) 0.0265(17) -0.0038(17)
Cl1' 0.0407(8) 0.0185(2) 0.0346(7) -0.0008(5) 0.0149(5) 0.0003(4)
O3' 0.0355(19) 0.095(4) 0.095(4) -0.027(4) 0.024(2) -0.004(2)
O4' 0.138(5) 0.068(3) 0.0302(16) 0.0146(18) 0.038(2) 0.047(3)
O3'A 0.058(2) 0.033(2) 0.074(3) 0.0099(19) 0.011(2) -0.0228(18)
O4'A 0.089(2) 0.0320(19) 0.0416(15) -0.0151(14) 0.0265(17) -0.0038(17)

loop_
_atom_type_symbol
_atom_type_description
_atom_type_scat_dispersion_real
_atom_type_scat_dispersion_imag
_atom_type_scat_source
C C 0.0033 0.0016 'International Tables Vol C Tables 4.2.6.8 and 6.1.1.4'
H H 0.0000 0.0000 'International Tables Vol C Tables 4.2.6.8 and 6.1.1.4'
N N 0.0061 0.0033 'International Tables Vol C Tables 4.2.6.8 and 6.1.1.4'
O O 0.0106 0.0060 'International Tables Vol C Tables 4.2.6.8 and 6.1.1.4'
Cl Cl 0.1484 0.1585 'International Tables Vol C Tables 4.2.6.8 and 6.1.1.4'
Ni Ni 0.3393 1.1124 'International Tables Vol C Tables 4.2.6.8 and 6.1.1.4'

loop_
_geom_angle_atom_site_label_1
_geom_angle_atom_site_label_2
_geom_angle_atom_site_label_3
_geom_angle
_geom_angle_site_symmetry_1
_geom_angle_site_symmetry_3
C9 O2 C10 115.29(10) . .
N3 N4 C8 105.56(10) . .
C8 N4 N3' 112.5(5) . .
N4 C8 C8 107.64(6) . 2_756
N4 C8 C9 117.61(9) . .
C8 C8 C9 134.72(6) 2_756 .
O1 C9 O2 123.89(11) . .
O1 C9 C8 123.26(11) . .
O2 C9 C8 112.84(9) . .
O2 C10 H10A 109.5 . .
O2 C10 H10B 109.5 . .
H10A C10 H10B 109.5 . .
O2 C10 H10C 109.5 . .
H10A C10 H10C 109.5 . .
H10B C10 H10C 109.5 . .
N3 Ni1 N1 107.12(4) . .
N3 Ni1 N1 107.12(4) . 2_756
N1 Ni1 N1 145.76(8) . 2_756
N3 Ni1 N2 94.17(3) . 2_756
N1 Ni1 N2 92.52(4) . 2_756
N1 Ni1 N2 85.02(5) 2_756 2_756
N3 Ni1 N2 94.17(3) . .
N1 Ni1 N2 85.02(5) . .
N1 Ni1 N2 92.52(4) 2_756 .
N2 Ni1 N2 171.65(7) 2_756 .
C6 N1 C1 107.92(11) . .
C6 N1 C3 109.57(12) . .
C1 N1 C3 107.36(12) . .
C6 N1 Ni1 113.23(9) . .
C1 N1 Ni1 106.00(8) . .
C3 N1 Ni1 112.44(8) . .
C7 N2 C2 106.70(11) . .
C7 N2 C5 108.20(12) . 2_756
C2 N2 C5 109.62(12) . 2_756
C7 N2 Ni1 118.00(9) . .
C2 N2 Ni1 103.01(8) . .
C5 N2 Ni1 110.93(9) 2_756 .
N4 N3 N4 113.59(14) 2_756 .
N4 N3 Ni1 123.20(7) 2_756 .
N4 N3 Ni1 123.20(7) . .
N1 C1 C2 110.42(11) . .
N1 C1 H1A 109.6 . .
C2 C1 H1A 109.6 . .
N1 C1 H1B 109.6 . .
C2 C1 H1B 109.6 . .
H1A C1 H1B 108.1 . .
N2 C2 C1 111.03(11) . .
N2 C2 H2A 109.4 . .
C1 C2 H2A 109.4 . .
N2 C2 H2B 109.4 . .
C1 C2 H2B 109.4 . .
H2A C2 H2B 108.0 . .
N1 C3 C4 115.21(14) . .
N1 C3 H3A 108.5 . .
C4 C3 H3A 108.5 . .
N1 C3 H3B 108.5 . .
C4 C3 H3B 108.5 . .
H3A C3 H3B 107.5 . .
C3 C4 C5 114.13(15) . .
C3 C4 H4A 108.7 . .
C5 C4 H4A 108.7 . .
C3 C4 H4B 108.7 . .
C5 C4 H4B 108.7 . .
H4A C4 H4B 107.6 . .
N2 C5 C4 114.15(13) 2_756 .
N2 C5 H5A 108.7 2_756 .
C4 C5 H5A 108.7 . .
N2 C5 H5B 108.7 2_756 .
C4 C5 H5B 108.7 . .
H5A C5 H5B 107.6 . .
N3' Ni1' N2' 101.5(4) . .
N3' Ni1' N2' 101.5(4) . 2_756
N2' Ni1' N2' 156.9(8) . 2_756
N3' Ni1' N1' 89.4(4) . 2_756
N2' Ni1' N1' 93.3(5) . 2_756
N2' Ni1' N1' 86.9(5) 2_756 2_756
N3' Ni1' N1' 89.4(4) . .
N2' Ni1' N1' 86.9(5) . .
N2' Ni1' N1' 93.3(5) 2_756 .
N1' Ni1' N1' 178.8(8) 2_756 .
C1' N1' C6' 108.1(11) . .
C1' N1' C3' 109.6(12) . .
C6' N1' C3' 112.5(14) . .
C1' N1' Ni1' 102.8(8) . .
C6' N1' Ni1' 119.2(10) . .
C3' N1' Ni1' 103.9(10) . .
C5' N2' C7' 114.9(14) 2_756 .
C5' N2' C2' 106.0(13) 2_756 .
C7' N2' C2' 107.3(12) . .
C5' N2' Ni1' 109.3(10) 2_756 .
C7' N2' Ni1' 116.2(10) . .
C2' N2' Ni1' 101.8(8) . .
N4 N3' N4 99.7(11) 2_756 .
N4 N3' Ni1' 130.2(5) 2_756 .
N4 N3' Ni1' 130.2(5) . .
N1' C1' C2' 110.9(11) . .
N1' C1' H1'1 109.5 . .
C2' C1' H1'1 109.4 . .
N1' C1' H1'2 109.5 . .
C2' C1' H1'2 109.5 . .
H1'1 C1' H1'2 108.0 . .
C1' C2' N2' 113.3(11) . .
C1' C2' H2'1 108.9 . .
N2' C2' H2'1 108.9 . .
C1' C2' H2'2 108.9 . .
N2' C2' H2'2 108.9 . .
H2'1 C2' H2'2 107.7 . .
C4' C3' N1' 119.7(17) . .
C4' C3' H3'1 107.4 . .
N1' C3' H3'1 107.4 . .
C4' C3' H3'2 107.4 . .
N1' C3' H3'2 107.4 . .
H3'1 C3' H3'2 106.9 . .
C3' C4' C5' 121.1(19) . .
C3' C4' H4'1 107.1 . .
C5' C4' H4'1 107.1 . .
C3' C4' H4'2 107.1 . .
C5' C4' H4'2 107.1 . .
H4'1 C4' H4'2 106.8 . .
N2' C5' C4' 119.0(18) 2_756 .
N2' C5' H5'1 107.6 2_756 .
C4' C5' H5'1 107.6 . .
N2' C5' H5'2 107.6 2_756 .
C4' C5' H5'2 107.6 . .
H5'1 C5' H5'2 107.0 . .
N1' C6' H6'1 109.5 . .
N1' C6' H6'2 109.5 . .
H6'1 C6' H6'2 109.5 . .
N1' C6' H6'3 109.5 . .
H6'1 C6' H6'3 109.5 . .
H6'2 C6' H6'3 109.5 . .
N2' C7' H7'1 109.5 . .
N2' C7' H7'2 109.5 . .
H7'1 C7' H7'2 109.5 . .
N2' C7' H7'3 109.5 . .
H7'1 C7' H7'3 109.5 . .
H7'2 C7' H7'3 109.5 . .
O3 Cl1 O4 103.6(13) . .
O3 Cl1 O3A 114.4(16) . .
O4 Cl1 O3A 118.4(15) . .
O3 Cl1 O4A 102(2) . .
O4 Cl1 O4A 108(2) . .
O3A Cl1 O4A 109(2) . .
O3'A Cl1' O4' 107.5(4) . .
O3'A Cl1' O3' 107.9(5) . .
O4' Cl1' O3' 107.4(4) . .
O3'A Cl1' O4'A 111.4(6) . .
O4' Cl1' O4'A 110.7(5) . .
O3' Cl1' O4'A 111.8(6) . .

loop_
_geom_bond_atom_site_label_1
_geom_bond_atom_site_label_2
_geom_bond_distance
_geom_bond_site_symmetry_2
O1 C9 1.2038(14) .
O2 C9 1.3245(14) .
O2 C10 1.4417(15) .
N4 N3 1.3223(13) .
N4 C8 1.3419(14) .
N4 N3' 1.448(11) .
C8 C8 1.399(2) 2_756
C8 C9 1.4779(16) .
C10 H10A 0.9800 .
C10 H10B 0.9800 .
C10 H10C 0.9800 .
Ni1 N3 2.0012(16) .
Ni1 N1 2.1169(11) .
Ni1 N1 2.1169(11) 2_756
Ni1 N2 2.1497(11) 2_756
Ni1 N2 2.1497(11) .
N1 C6 1.4814(19) .
N1 C1 1.4878(18) .
N1 C3 1.4925(19) .
N2 C7 1.482(2) .
N2 C2 1.4838(17) .
N2 C5 1.4893(19) 2_756
N3 N4 1.3223(13) 2_756
C1 C2 1.505(2) .
C1 H1A 0.9900 .
C1 H1B 0.9900 .
C2 H2A 0.9900 .
C2 H2B 0.9900 .
C3 C4 1.520(2) .
C3 H3A 0.9900 .
C3 H3B 0.9900 .
C4 C5 1.522(2) .
C4 H4A 0.9900 .
C4 H4B 0.9900 .
C5 N2 1.4894(19) 2_756
C5 H5A 0.9900 .
C5 H5B 0.9900 .
C6 H6A 0.9800 .
C6 H6B 0.9800 .
C6 H6C 0.9800 .
C7 H7A 0.9800 .
C7 H7B 0.9800 .
C7 H7C 0.9800 .
Ni1' N3' 2.024(17) .
Ni1' N2' 2.096(11) .
Ni1' N2' 2.096(11) 2_756
Ni1' N1' 2.168(12) 2_756
Ni1' N1' 2.168(12) .
N1' C1' 1.477(14) .
N1' C6' 1.482(15) .
N1' C3' 1.485(15) .
N2' C5' 1.44(2) 2_756
N2' C7' 1.458(15) .
N2' C2' 1.512(14) .
N3' N4 1.448(11) 2_756
C1' C2' 1.478(15) .
C1' H1'1 0.9900 .
C1' H1'2 0.9900 .
C2' H2'1 0.9900 .
C2' H2'2 0.9900 .
C3' C4' 1.472(17) .
C3' H3'1 0.9900 .
C3' H3'2 0.9900 .
C4' C5' 1.499(18) .
C4' H4'1 0.9900 .
C4' H4'2 0.9900 .
C5' N2' 1.44(2) 2_756
C5' H5'1 0.9900 .
C5' H5'2 0.9900 .
C6' H6'1 0.9800 .
C6' H6'2 0.9800 .
C6' H6'3 0.9800 .
C7' H7'1 0.9800 .
C7' H7'2 0.9800 .
C7' H7'3 0.9800 .
Cl1 O3 1.419(7) .
Cl1 O4 1.420(6) .
Cl1 O3A 1.421(7) .
Cl1 O4A 1.423(7) .
Cl1' O3'A 1.412(3) .
Cl1' O4' 1.420(3) .
Cl1' O3' 1.423(3) .
Cl1' O4'A 1.424(3) .

loop_
_geom_torsion_atom_site_label_1
_geom_torsion_atom_site_label_2
_geom_torsion_atom_site_label_3
_geom_torsion_atom_site_label_4
_geom_torsion
_geom_torsion_site_symmetry_1
_geom_torsion_site_symmetry_4
N3 N4 C8 C8 -0.05(15) . 2_756
N3' N4 C8 C8 -0.05(15) . 2_756
N3 N4 C8 C9 178.45(9) . .
N3' N4 C8 C9 178.45(9) . .
C10 O2 C9 O1 3.54(18) . .
C10 O2 C9 C8 -177.11(10) . .
N4 C8 C9 O1 23.83(18) . .
C8 C8 C9 O1 -158.18(17) 2_756 .
N4 C8 C9 O2 -155.52(11) . .
C8 C8 C9 O2 22.5(2) 2_756 .
N3 Ni1 N1 C6 -15.76(10) . .
N1 Ni1 N1 C6 164.24(10) 2_756 .
N2 Ni1 N1 C6 79.39(10) 2_756 .
N2 Ni1 N1 C6 -108.60(10) . .
N3 Ni1 N1 C1 102.37(8) . .
N1 Ni1 N1 C1 -77.63(8) 2_756 .
N2 Ni1 N1 C1 -162.48(9) 2_756 .
N2 Ni1 N1 C1 9.52(9) . .
N3 Ni1 N1 C3 -140.62(10) . .
N1 Ni1 N1 C3 39.38(10) 2_756 .
N2 Ni1 N1 C3 -45.47(11) 2_756 .
N2 Ni1 N1 C3 126.54(11) . .
N3 Ni1 N2 C7 28.70(9) . .
N1 Ni1 N2 C7 135.56(10) . .
N1 Ni1 N2 C7 -78.67(10) 2_756 .
N3 Ni1 N2 C2 -88.48(8) . .
N1 Ni1 N2 C2 18.38(9) . .
N1 Ni1 N2 C2 164.15(10) 2_756 .
N3 Ni1 N2 C5 154.31(9) . 2_756
N1 Ni1 N2 C5 -98.84(11) . 2_756
N1 Ni1 N2 C5 46.93(10) 2_756 2_756
C8 N4 N3 N4 0.02(6) . 2_756
N3' N4 N3 N4 179.999(4) . 2_756
C8 N4 N3 Ni1 -179.98(6) . .
N3' N4 N3 Ni1 0.000(3) . .
N1 Ni1 N3 N4 -36.06(7) . 2_756
N1 Ni1 N3 N4 143.94(7) 2_756 2_756
N2 Ni1 N3 N4 -129.99(6) 2_756 2_756
N2 Ni1 N3 N4 50.01(6) . 2_756
N1 Ni1 N3 N4 143.94(7) . .
N1 Ni1 N3 N4 -36.06(7) 2_756 .
N2 Ni1 N3 N4 50.00(6) 2_756 .
N2 Ni1 N3 N4 -129.99(6) . .
C6 N1 C1 C2 85.09(13) . .
C3 N1 C1 C2 -156.89(11) . .
Ni1 N1 C1 C2 -36.51(13) . .
C7 N2 C2 C1 -169.13(11) . .
C5 N2 C2 C1 73.92(14) 2_756 .
Ni1 N2 C2 C1 -44.22(12) . .
N1 C1 C2 N2 57.33(15) . .
C6 N1 C3 C4 -66.70(17) . .
C1 N1 C3 C4 176.36(14) . .
Ni1 N1 C3 C4 60.15(17) . .
N1 C3 C4 C5 -68.4(2) . .
N2' Ni1' N1' C1' -11.7(9) . .
N2' Ni1' N1' C1' -168.6(9) 2_756 .
N3' Ni1' N1' C6' -29.6(11) . .
N2' Ni1' N1' C6' -131.2(11) . .
N2' Ni1' N1' C6' 71.9(11) 2_756 .
N3' Ni1' N1' C3' -155.8(11) . .
N2' Ni1' N1' C3' 102.6(11) . .
N2' Ni1' N1' C3' -54.3(11) 2_756 .
N3' Ni1' N2' C5' 144.3(11) . 2_756
N2' Ni1' N2' C5' -35.7(11) 2_756 2_756
N1' Ni1' N2' C5' 54.2(12) 2_756 2_756
N1' Ni1' N2' C5' -127.0(12) . 2_756
N3' Ni1' N2' C7' 12.3(11) . .
N2' Ni1' N2' C7' -167.7(11) 2_756 .
N1' Ni1' N2' C7' -77.8(11) 2_756 .
N1' Ni1' N2' C7' 101.0(11) . .
N3' Ni1' N2' C2' -103.9(8) . .
N2' Ni1' N2' C2' 76.1(8) 2_756 .
N1' Ni1' N2' C2' 166.0(9) 2_756 .
N1' Ni1' N2' C2' -15.2(9) . .
N3 N4 N3' N4 -0.001(19) . 2_756
C8 N4 N3' N4 0.02(6) . 2_756
N3 N4 N3' Ni1' 180.00(2) . .
C8 N4 N3' Ni1' -179.98(6) . .
N2' Ni1' N3' N4 46.8(3) . 2_756
N2' Ni1' N3' N4 -133.2(3) 2_756 2_756
N1' Ni1' N3' N4 140.1(3) 2_756 2_756
N1' Ni1' N3' N4 -39.9(3) . 2_756
N2' Ni1' N3' N4 -133.2(3) . .
N2' Ni1' N3' N4 46.8(3) 2_756 .
N1' Ni1' N3' N4 -39.9(3) 2_756 .
N1' Ni1' N3' N4 140.1(3) . .
C6' N1' C1' C2' 165.1(12) . .
C3' N1' C1' C2' -71.9(16) . .
Ni1' N1' C1' C2' 38.1(13) . .
N1' C1' C2' N2' -58.5(16) . .
C5' N2' C2' C1' 156.7(14) 2_756 .
C7' N2' C2' C1' -80.0(14) . .
Ni1' N2' C2' C1' 42.4(13) . .
C1' N1' C3' C4' 170.0(19) . .
C6' N1' C3' C4' -70(2) . .
Ni1' N1' C3' C4' 61(2) . .
N1' C3' C4' C5' -57(3) . .
C3' C4' C5' N2' 52(3) . 2_756
